data_1100203
loop_
_publ_author_name
'Chitsaz, S.'
'Folkerts, H.'
'Grebe, J.'
'Gr\"ob, T.'
'Harms, K.'
'Hiller, W.'
'Krieger, M.'
'Massa, W.'
'Merle, J.'
'M\"ohlen, M.'
'Neum\"uller, B.'
'Dehnicke, K.'

_publ_section_title
;
 Die Kristallstrukturen einer Serie von Verbindungen mit Kationen des Typs
 [R~3~PNH~2~]^+^, [R3PN(H)SiMe~3~]^+^ und [R3PN(SiMe~3~)~2~]^+^
;
_journal_coden_ASTM ZAACAB
_journal_issue 3
_journal_name_full
;
 Zeitschrift f\"ur Anorganische und Allgemeine Chemie
;
_journal_page_first 775
_journal_page_last 783
_journal_paper_doi 10.1002/(sici)1521-3749(200003)626:3<775::aid-zaac775>3.0.co;2-h
_journal_volume 626
_journal_year 2000
_chemical_formula_moiety 'C3 H11 N1 P1 1+,Cl1 1-'
_chemical_formula_sum 'C3 H11 Cl N P'
_chemical_name_systematic 'Aminotrimethylphosphonium chloride'
_symmetry_cell_setting monoclinic
_symmetry_Int_Tables_number 14
_symmetry_space_group_name_H-M 'P 21/n'
_cell_angle_alpha 90
_cell_angle_beta 103.31(1)
_cell_angle_gamma 90
_cell_formula_units_Z 4
_cell_length_a 6.866(1)
_cell_length_b 9.388(1)
_cell_length_c 11.243(1)
_cell_volume 705.235
_diffrn_ambient_temperature 202.15
_exptl_crystal_density_diffrn 1.201
_refine_ls_R_factor_gt 2.39
_refine_ls_wR_factor_gt 2.39
_cod_original_formula_sum 'C3 H11 Cl1 N1 P1'
_cod_database_code 1100203

loop_
_atom_site_label
_atom_site_fract_x
_atom_site_fract_y
_atom_site_fract_z
? ? ? ?
